data_2233256
loop_
_publ_author_name
'Govindan, E.'
'SakthiMurugesan, K.'
'SubbiahPandi, A.'
'Yuvaraj, P.'
'Reddy, Boreddy S. R.'

_publ_section_title
;
 3'-[Hydroxy(4-oxo-4<i>H</i>-chromen-3-yl)methyl]-2-oxospiro[indoline-3,2'-pyrrolidine]-3'-carbonitrile
;
_journal_coeditor_code NK2121
_journal_issue 1
_journal_name_full 'Acta Crystallographica Section E'
_journal_page_first o136
_journal_page_last o137
_journal_paper_doi 10.1107/S1600536811053098
_journal_volume 68
_journal_year 2012
_chemical_formula_iupac 'C23 H19 N3 O4'
_chemical_formula_moiety 'C23 H19 N3 O4'
_chemical_formula_sum 'C23 H19 N3 O4'
_chemical_formula_weight 401.41
_chemical_name_systematic
;
3'-[Hydroxy(4-oxo-4<i>H</i>-chromen-3-yl)methyl]-2-oxospiro[indoline-3,2'-
pyrrolidine]-3'-carbonitrile
;
_space_group_IT_number 2
_symmetry_cell_setting triclinic
_symmetry_space_group_name_Hall '-P 1'
_symmetry_space_group_name_H-M 'P -1'
_atom_sites_solution_hydrogens geom
_atom_sites_solution_primary direct
_atom_sites_solution_secondary difmap
_audit_creation_method SHELXL-97
_cell_angle_alpha 71.832(5)
_cell_angle_beta 88.309(5)
_cell_angle_gamma 78.248(5)
_cell_formula_units_Z 2
_cell_length_a 9.3483(7)
_cell_length_b 10.2256(9)
_cell_length_c 10.9080(9)
_cell_measurement_reflns_used 4841
_cell_measurement_temperature 293(2)
_cell_measurement_theta_max 28.4
_cell_measurement_theta_min 2.0
_cell_volume 969.32(14)
_computing_cell_refinement 'SAINT (Bruker, 2007)'
_computing_data_collection 'APEX2 (Bruker, 2007)'
_computing_data_reduction 'SAINT (Bruker, 2007)'
_computing_molecular_graphics 'ORTEP-3 (Farrugia, 1997)'
_computing_publication_material 'SHELXL97 (Sheldrick, 2008) and PLATON (Spek, 2009)'
_computing_structure_refinement 'SHELXL97 (Sheldrick, 2008)'
_computing_structure_solution 'SHELXS97 (Sheldrick, 2008)'
_diffrn_ambient_temperature 293(2)
_diffrn_measured_fraction_theta_full 0.989
_diffrn_measured_fraction_theta_max 0.989
_diffrn_measurement_device_type 'Bruker APEXII CCD area detector'
_diffrn_measurement_method '\w and \f scans'
_diffrn_radiation_monochromator graphite
_diffrn_radiation_source 'fine-focus sealed tube'
_diffrn_radiation_type MoK\a
_diffrn_radiation_wavelength 0.71073
_diffrn_reflns_av_R_equivalents 0.0277
_diffrn_reflns_av_sigmaI/netI 0.0287
_diffrn_reflns_limit_h_max 12
_diffrn_reflns_limit_h_min -12
_diffrn_reflns_limit_k_max 13
_diffrn_reflns_limit_k_min -13
_diffrn_reflns_limit_l_max 14
_diffrn_reflns_limit_l_min -14
_diffrn_reflns_number 17643
_diffrn_reflns_theta_full 28.44
_diffrn_reflns_theta_max 28.44
_diffrn_reflns_theta_min 1.97
_diffrn_standards_number 0
_exptl_absorpt_coefficient_mu 0.096
_exptl_absorpt_correction_T_max 0.982
_exptl_absorpt_correction_T_min 0.981
_exptl_absorpt_correction_type multi-scan
_exptl_absorpt_process_details '(SADABS; Sheldrick, 1996)'
_exptl_crystal_colour white
_exptl_crystal_density_diffrn 1.375
_exptl_crystal_density_method 'not measured'
_exptl_crystal_description Block
_exptl_crystal_F_000 420
_exptl_crystal_size_max 0.20
_exptl_crystal_size_mid 0.20
_exptl_crystal_size_min 0.19
_refine_diff_density_max 0.223
_refine_diff_density_min -0.208
_refine_ls_extinction_method none
_refine_ls_goodness_of_fit_ref 1.016
_refine_ls_hydrogen_treatment constr
_refine_ls_matrix_type full
_refine_ls_number_parameters 273
_refine_ls_number_reflns 4841
_refine_ls_number_restraints 0
_refine_ls_restrained_S_all 1.016
_refine_ls_R_factor_all 0.0659
_refine_ls_R_factor_gt 0.0389
_refine_ls_shift/su_max 0.000
_refine_ls_shift/su_mean 0.000
_refine_ls_structure_factor_coef Fsqd
_refine_ls_weighting_details 'calc w=1/[\s^2^(Fo^2^)+(0.0425P)^2^+0.2158P] where P=(Fo^2^+2Fc^2^)/3'
_refine_ls_weighting_scheme calc
_refine_ls_wR_factor_gt 0.0903
_refine_ls_wR_factor_ref 0.1061
_reflns_number_gt 3374
_reflns_number_total 4841
_reflns_threshold_expression I>2\s(I)
_cod_data_source_file nk2121.cif
_cod_data_source_block I
_cod_database_code 2233256
_cod_database_fobs_code 2233256

loop_
_symmetry_equiv_pos_as_xyz
'x, y, z'
'-x, -y, -z'

loop_
_atom_site_type_symbol
_atom_site_label
_atom_site_fract_x
_atom_site_fract_y
_atom_site_fract_z
_atom_site_U_iso_or_equiv
_atom_site_adp_type
_atom_site_calc_flag
_atom_site_refinement_flags
_atom_site_occupancy
_atom_site_symmetry_multiplicity
C C1 0.01655(15) 0.90996(14) 0.37494(13) 0.0379(3) Uani d . 1 1
C C2 -0.12747(17) 0.90527(17) 0.41086(16) 0.0507(4) Uani d . 1 1
H H2 -0.1515 0.8200 0.4571 0.061 Uiso calc R 1 1
C C3 -0.2338(2) 1.0263(2) 0.37808(19) 0.0652(5) Uani d . 1 1
H H3 -0.3298 1.0227 0.4010 0.078 Uiso calc R 1 1
C C4 -0.1974(2) 1.1539(2) 0.3107(2) 0.0701(5) Uani d . 1 1
H H4 -0.2698 1.2354 0.2897 0.084 Uiso calc R 1 1
C C5 -0.0581(2) 1.16225(17) 0.27475(17) 0.0610(5) Uani d . 1 1
H H5 -0.0347 1.2483 0.2300 0.073 Uiso calc R 1 1
C C6 0.04833(18) 1.03947(15) 0.30641(14) 0.0449(3) Uani d . 1 1
C C7 0.28974(17) 0.93517(15) 0.28421(14) 0.0448(3) Uani d . 1 1
H H7 0.3811 0.9453 0.2511 0.054 Uiso calc R 1 1
C C8 0.27088(15) 0.80437(14) 0.34502(12) 0.0345(3) Uani d . 1 1
C C9 0.13386(15) 0.78375(14) 0.40633(12) 0.0345(3) Uani d . 1 1
C C10 0.39326(14) 0.67953(14) 0.35242(12) 0.0351(3) Uani d . 1 1
H H10 0.3858 0.6033 0.4319 0.042 Uiso calc R 1 1
C C11 0.39211(14) 0.62424(13) 0.23496(12) 0.0324(3) Uani d . 1 1
C C12 0.40376(15) 0.74112(15) 0.11646(13) 0.0377(3) Uani d . 1 1
C C13 0.52387(15) 0.50169(15) 0.24145(14) 0.0411(3) Uani d . 1 1
H H13A 0.6075 0.5376 0.2003 0.049 Uiso calc R 1 1
H H13B 0.5515 0.4463 0.3304 0.049 Uiso calc R 1 1
C C14 0.47078(16) 0.41335(15) 0.16957(15) 0.0442(3) Uani d . 1 1
H H14A 0.5333 0.4056 0.0986 0.053 Uiso calc R 1 1
H H14B 0.4697 0.3197 0.2272 0.053 Uiso calc R 1 1
C C15 0.23476(19) 0.40250(18) 0.08659(16) 0.0541(4) Uani d . 1 1
H H15A 0.2815 0.3681 0.0199 0.081 Uiso calc R 1 1
H H15B 0.1394 0.4580 0.0558 0.081 Uiso calc R 1 1
H H15C 0.2256 0.3245 0.1610 0.081 Uiso calc R 1 1
C C16 0.26018(14) 0.56017(13) 0.21551(11) 0.0318(3) Uani d . 1 1
C C17 0.22340(15) 0.45055(14) 0.34238(12) 0.0361(3) Uani d . 1 1
C C18 0.00806(15) 0.59547(14) 0.25514(13) 0.0363(3) Uani d . 1 1
C C19 0.11179(14) 0.65327(14) 0.17285(12) 0.0335(3) Uani d . 1 1
C C20 0.06507(16) 0.77525(15) 0.07153(13) 0.0423(3) Uani d . 1 1
H H20 0.1312 0.8141 0.0131 0.051 Uiso calc R 1 1
C C21 -0.08275(18) 0.83888(17) 0.05857(16) 0.0515(4) Uani d . 1 1
H H21 -0.1149 0.9213 -0.0088 0.062 Uiso calc R 1 1
C C22 -0.18214(17) 0.78190(18) 0.14373(17) 0.0528(4) Uani d . 1 1
H H22 -0.2799 0.8274 0.1341 0.063 Uiso calc R 1 1
C C23 -0.13801(16) 0.65743(17) 0.24364(15) 0.0470(4) Uani d . 1 1
H H23 -0.2047 0.6174 0.3006 0.056 Uiso calc R 1 1
N N1 0.41798(16) 0.83035(15) 0.02676(13) 0.0575(4) Uani d . 1 1
N N3 0.32235(12) 0.48890(12) 0.12161(10) 0.0369(3) Uani d . 1 1
N N2 0.07765(13) 0.47154(12) 0.34909(11) 0.0403(3) Uani d . 1 1
H H2A 0.0321 0.4158 0.4043 0.048 Uiso calc R 1 1
O O1 0.18680(13) 1.05308(10) 0.26729(11) 0.0532(3) Uani d . 1 1
O O2 0.11877(11) 0.66834(10) 0.47960(9) 0.0429(2) Uani d . 1 1
O O3 0.53230(11) 0.71535(13) 0.35228(10) 0.0496(3) Uani d . 1 1
H H3A 0.5622 0.6968 0.4269 0.074 Uiso calc R 1 1
O O4 0.31198(11) 0.35561(11) 0.41684(10) 0.0493(3) Uani d . 1 1

loop_
_atom_site_aniso_label
_atom_site_aniso_U_11
_atom_site_aniso_U_22
_atom_site_aniso_U_33
_atom_site_aniso_U_12
_atom_site_aniso_U_13
_atom_site_aniso_U_23
C1 0.0380(8) 0.0409(7) 0.0372(7) -0.0030(6) 0.0020(6) -0.0189(6)
C2 0.0414(9) 0.0560(9) 0.0579(9) -0.0047(7) 0.0053(7) -0.0260(8)
C3 0.0431(10) 0.0754(12) 0.0775(12) 0.0055(9) -0.0012(9) -0.0356(10)
C4 0.0646(13) 0.0602(11) 0.0767(12) 0.0199(9) -0.0136(10) -0.0281(10)
C5 0.0707(13) 0.0436(9) 0.0613(10) 0.0050(8) -0.0045(9) -0.0160(8)
C6 0.0520(9) 0.0413(8) 0.0410(7) -0.0027(7) 0.0008(7) -0.0165(6)
C7 0.0455(9) 0.0446(8) 0.0467(8) -0.0126(7) 0.0116(7) -0.0164(6)
C8 0.0342(7) 0.0403(7) 0.0323(6) -0.0093(6) 0.0042(5) -0.0154(5)
C9 0.0376(8) 0.0378(7) 0.0325(6) -0.0091(6) 0.0048(5) -0.0166(5)
C10 0.0297(7) 0.0438(7) 0.0327(6) -0.0089(6) 0.0032(5) -0.0126(5)
C11 0.0269(7) 0.0380(7) 0.0326(6) -0.0074(5) 0.0047(5) -0.0115(5)
C12 0.0348(8) 0.0444(7) 0.0386(7) -0.0127(6) 0.0084(6) -0.0172(6)
C13 0.0285(7) 0.0478(8) 0.0459(8) -0.0025(6) 0.0049(6) -0.0169(6)
C14 0.0399(8) 0.0427(8) 0.0497(8) -0.0022(6) 0.0080(6) -0.0186(6)
C15 0.0573(11) 0.0598(10) 0.0600(10) -0.0207(8) 0.0081(8) -0.0346(8)
C16 0.0301(7) 0.0357(6) 0.0299(6) -0.0070(5) 0.0047(5) -0.0107(5)
C17 0.0373(8) 0.0382(7) 0.0343(6) -0.0106(6) 0.0047(6) -0.0121(5)
C18 0.0316(7) 0.0435(7) 0.0381(7) -0.0100(6) 0.0032(5) -0.0177(6)
C19 0.0291(7) 0.0401(7) 0.0341(6) -0.0080(5) 0.0017(5) -0.0152(5)
C20 0.0400(8) 0.0462(8) 0.0389(7) -0.0083(6) -0.0015(6) -0.0108(6)
C21 0.0446(9) 0.0515(9) 0.0534(9) 0.0006(7) -0.0133(7) -0.0145(7)
C22 0.0314(8) 0.0645(10) 0.0673(10) -0.0005(7) -0.0066(7) -0.0325(9)
C23 0.0298(8) 0.0627(10) 0.0569(9) -0.0133(7) 0.0075(6) -0.0289(8)
N1 0.0658(10) 0.0599(8) 0.0469(7) -0.0260(7) 0.0109(7) -0.0093(6)
N3 0.0354(6) 0.0406(6) 0.0387(6) -0.0081(5) 0.0067(5) -0.0183(5)
N2 0.0363(7) 0.0448(6) 0.0405(6) -0.0161(5) 0.0109(5) -0.0104(5)
O1 0.0591(7) 0.0378(5) 0.0605(7) -0.0115(5) 0.0125(5) -0.0122(5)
O2 0.0431(6) 0.0395(5) 0.0455(5) -0.0111(4) 0.0140(4) -0.0120(4)
O3 0.0338(6) 0.0765(7) 0.0456(6) -0.0193(5) 0.0021(4) -0.0244(5)
O4 0.0472(6) 0.0489(6) 0.0416(5) -0.0078(5) -0.0029(5) -0.0006(5)

loop_
_atom_type_symbol
_atom_type_description
_atom_type_scat_dispersion_real
_atom_type_scat_dispersion_imag
_atom_type_scat_source
C C 0.0033 0.0016 'International Tables Vol C Tables 4.2.6.8 and 6.1.1.4'
H H 0.0000 0.0000 'International Tables Vol C Tables 4.2.6.8 and 6.1.1.4'
N N 0.0061 0.0033 'International Tables Vol C Tables 4.2.6.8 and 6.1.1.4'
O O 0.0106 0.0060 'International Tables Vol C Tables 4.2.6.8 and 6.1.1.4'

loop_
_geom_angle_atom_site_label_1
_geom_angle_atom_site_label_2
_geom_angle_atom_site_label_3
_geom_angle
C6 C1 C2 118.17(14)
C6 C1 C9 119.37(13)
C2 C1 C9 122.46(13)
C3 C2 C1 120.25(16)
C3 C2 H2 119.9
C1 C2 H2 119.9
C2 C3 C4 119.87(18)
C2 C3 H3 120.1
C4 C3 H3 120.1
C5 C4 C3 121.35(17)
C5 C4 H4 119.3
C3 C4 H4 119.3
C4 C5 C6 118.53(17)
C4 C5 H5 120.7
C6 C5 H5 120.7
O1 C6 C5 116.38(14)
O1 C6 C1 121.81(13)
C5 C6 C1 121.81(16)
C8 C7 O1 125.13(14)
C8 C7 H7 117.4
O1 C7 H7 117.4
C7 C8 C9 119.49(13)
C7 C8 C10 120.12(12)
C9 C8 C10 120.38(11)
O2 C9 C8 121.90(12)
O2 C9 C1 123.19(12)
C8 C9 C1 114.91(12)
O3 C10 C8 111.26(11)
O3 C10 C11 104.83(10)
C8 C10 C11 113.27(10)
O3 C10 H10 109.1
C8 C10 H10 109.1
C11 C10 H10 109.1
C12 C11 C13 107.68(11)
C12 C11 C10 107.99(10)
C13 C11 C10 112.06(10)
C12 C11 C16 108.36(10)
C13 C11 C16 102.03(10)
C10 C11 C16 118.22(10)
N1 C12 C11 177.45(15)
C14 C13 C11 105.22(11)
C14 C13 H13A 110.7
C11 C13 H13A 110.7
C14 C13 H13B 110.7
C11 C13 H13B 110.7
H13A C13 H13B 108.8
N3 C14 C13 104.94(11)
N3 C14 H14A 110.8
C13 C14 H14A 110.8
N3 C14 H14B 110.8
C13 C14 H14B 110.8
H14A C14 H14B 108.8
N3 C15 H15A 109.5
N3 C15 H15B 109.5
H15A C15 H15B 109.5
N3 C15 H15C 109.5
H15A C15 H15C 109.5
H15B C15 H15C 109.5
N3 C16 C19 113.02(10)
N3 C16 C11 99.38(10)
C19 C16 C11 120.44(11)
N3 C16 C17 110.39(10)
C19 C16 C17 101.30(10)
C11 C16 C17 112.55(10)
O4 C17 N2 126.16(12)
O4 C17 C16 125.96(12)
N2 C17 C16 107.66(11)
C23 C18 C19 122.99(13)
C23 C18 N2 127.48(13)
C19 C18 N2 109.50(12)
C20 C19 C18 118.68(13)
C20 C19 C16 132.64(12)
C18 C19 C16 108.66(11)
C19 C20 C21 118.85(14)
C19 C20 H20 120.6
C21 C20 H20 120.6
C22 C21 C20 121.21(15)
C22 C21 H21 119.4
C20 C21 H21 119.4
C21 C22 C23 120.75(15)
C21 C22 H22 119.6
C23 C22 H22 119.6
C18 C23 C22 117.45(14)
C18 C23 H23 121.3
C22 C23 H23 121.3
C15 N3 C14 113.60(12)
C15 N3 C16 116.64(11)
C14 N3 C16 106.96(10)
C17 N2 C18 111.97(11)
C17 N2 H2A 124.0
C18 N2 H2A 124.0
C7 O1 C6 118.17(11)
C10 O3 H3A 109.5

loop_
_geom_bond_atom_site_label_1
_geom_bond_atom_site_label_2
_geom_bond_distance
C1 C6 1.389(2)
C1 C2 1.397(2)
C1 C9 1.4682(19)
C2 C3 1.376(2)
C2 H2 0.9300
C3 C4 1.388(3)
C3 H3 0.9300
C4 C5 1.361(3)
C4 H4 0.9300
C5 C6 1.388(2)
C5 H5 0.9300
C6 O1 1.3714(19)
C7 C8 1.3401(19)
C7 O1 1.3464(18)
C7 H7 0.9300
C8 C9 1.4506(18)
C8 C10 1.5137(19)
C9 O2 1.2346(15)
C10 O3 1.4202(16)
C10 C11 1.5545(17)
C10 H10 0.9800
C11 C12 1.4806(18)
C11 C13 1.5536(18)
C11 C16 1.5577(18)
C12 N1 1.1370(18)
C13 C14 1.525(2)
C13 H13A 0.9700
C13 H13B 0.9700
C14 N3 1.4663(18)
C14 H14A 0.9700
C14 H14B 0.9700
C15 N3 1.4562(18)
C15 H15A 0.9600
C15 H15B 0.9600
C15 H15C 0.9600
C16 N3 1.4750(16)
C16 C19 1.5070(18)
C16 C17 1.5658(17)
C17 O4 1.2281(16)
C17 N2 1.3389(18)
C18 C23 1.375(2)
C18 C19 1.3952(18)
C18 N2 1.4047(17)
C19 C20 1.3838(19)
C20 C21 1.393(2)
C20 H20 0.9300
C21 C22 1.378(2)
C21 H21 0.9300
C22 C23 1.388(2)
C22 H22 0.9300
C23 H23 0.9300
N2 H2A 0.8600
O3 H3A 0.8200

loop_
_geom_hbond_atom_site_label_D
_geom_hbond_atom_site_label_H
_geom_hbond_atom_site_label_A
_geom_hbond_site_symmetry_A
_geom_hbond_distance_DH
_geom_hbond_distance_HA
_geom_hbond_distance_DA
_geom_hbond_angle_DHA
N2 H2A O2 2_566 0.86 2.01 2.8479(14) 164.4
O3 H3A O4 2_666 0.82 1.97 2.7631(14) 163.7
C23 H23 O3 1_455 0.93 2.58 3.2761(18) 132.5

loop_
_geom_torsion_atom_site_label_1
_geom_torsion_atom_site_label_2
_geom_torsion_atom_site_label_3
_geom_torsion_atom_site_label_4
_geom_torsion
C6 C1 C2 C3 0.3(2)
C9 C1 C2 C3 -179.39(14)
C1 C2 C3 C4 -0.9(3)
C2 C3 C4 C5 0.7(3)
C3 C4 C5 C6 0.3(3)
C4 C5 C6 O1 179.54(15)
C4 C5 C6 C1 -1.0(2)
C2 C1 C6 O1 -179.85(13)
C9 C1 C6 O1 -0.2(2)
C2 C1 C6 C5 0.7(2)
C9 C1 C6 C5 -179.63(13)
O1 C7 C8 C9 -4.4(2)
O1 C7 C8 C10 177.16(13)
C7 C8 C9 O2 -168.83(13)
C10 C8 C9 O2 9.61(19)
C7 C8 C9 C1 10.87(18)
C10 C8 C9 C1 -170.68(11)
C6 C1 C9 O2 171.04(13)
C2 C1 C9 O2 -9.3(2)
C6 C1 C9 C8 -8.66(18)
C2 C1 C9 C8 171.01(13)
C7 C8 C10 O3 29.78(17)
C9 C8 C10 O3 -148.65(11)
C7 C8 C10 C11 -88.01(15)
C9 C8 C10 C11 93.56(14)
O3 C10 C11 C12 -63.12(13)
C8 C10 C11 C12 58.35(14)
O3 C10 C11 C13 55.30(13)
C8 C10 C11 C13 176.78(11)
O3 C10 C11 C16 173.51(11)
C8 C10 C11 C16 -65.02(15)
C13 C11 C12 N1 -49(3)
C10 C11 C12 N1 72(3)
C16 C11 C12 N1 -159(3)
C12 C11 C13 C14 -89.80(13)
C10 C11 C13 C14 151.59(11)
C16 C11 C13 C14 24.15(13)
C11 C13 C14 N3 2.87(14)
C12 C11 C16 N3 71.75(12)
C13 C11 C16 N3 -41.69(11)
C10 C11 C16 N3 -165.06(10)
C12 C11 C16 C19 -52.08(15)
C13 C11 C16 C19 -165.52(11)
C10 C11 C16 C19 71.10(15)
C12 C11 C16 C17 -171.44(11)
C13 C11 C16 C17 75.12(12)
C10 C11 C16 C17 -48.25(15)
N3 C16 C17 O4 63.93(17)
C19 C16 C17 O4 -176.09(13)
C11 C16 C17 O4 -46.11(18)
N3 C16 C17 N2 -110.91(12)
C19 C16 C17 N2 9.07(13)
C11 C16 C17 N2 139.05(11)
C23 C18 C19 C20 -2.9(2)
N2 C18 C19 C20 178.87(11)
C23 C18 C19 C16 178.50(12)
N2 C18 C19 C16 0.27(14)
N3 C16 C19 C20 -65.67(18)
C11 C16 C19 C20 51.41(19)
C17 C16 C19 C20 176.24(14)
N3 C16 C19 C18 112.66(12)
C11 C16 C19 C18 -130.27(12)
C17 C16 C19 C18 -5.43(13)
C18 C19 C20 C21 2.6(2)
C16 C19 C20 C21 -179.22(14)
C19 C20 C21 C22 -0.6(2)
C20 C21 C22 C23 -1.3(2)
C19 C18 C23 C22 1.0(2)
N2 C18 C23 C22 178.92(13)
C21 C22 C23 C18 1.1(2)
C13 C14 N3 C15 -161.39(12)
C13 C14 N3 C16 -31.23(14)
C19 C16 N3 C15 -56.75(15)
C11 C16 N3 C15 174.33(11)
C17 C16 N3 C15 55.90(15)
C19 C16 N3 C14 174.84(11)
C11 C16 N3 C14 45.93(12)
C17 C16 N3 C14 -72.51(13)
O4 C17 N2 C18 175.49(13)
C16 C17 N2 C18 -9.68(15)
C23 C18 N2 C17 -171.89(13)
C19 C18 N2 C17 6.24(16)
C8 C7 O1 C6 -5.0(2)
C5 C6 O1 C7 -173.25(14)
C1 C6 O1 C7 7.3(2)
